data_7004867
loop_
_publ_author_name
'Charmant, Jonathan P. H.'
'Fan, Cheng'
'Norman, Nicholas C.'
'Pringle, Paul G.'

_publ_section_title
;
 Synthesis and reactivity of dichloroboryl complexes of platinum(II).
;
_journal_issue 1
_journal_name_full 'Dalton transactions (Cambridge, England : 2003)'
_journal_page_first 114
_journal_page_last 123
_journal_paper_doi 10.1039/b612039n
_journal_year 2007
_chemical_formula_moiety 'C26 H26 B Cl3 P2 Pt'
_chemical_formula_sum 'C26 H26 B Cl3 P2 Pt'
_chemical_formula_weight 712.66
_space_group_IT_number 14
_symmetry_cell_setting monoclinic
_symmetry_space_group_name_Hall '-P 2yn'
_symmetry_space_group_name_H-M 'P 1 21/n 1'
_atom_sites_solution_hydrogens geom
_atom_sites_solution_primary direct
_atom_sites_solution_secondary difmap
_audit_creation_method SHELXL-97
_cell_angle_alpha 90.00
_cell_angle_beta 101.18(3)
_cell_angle_gamma 90.00
_cell_formula_units_Z 4
_cell_length_a 14.938(3)
_cell_length_b 10.071(2)
_cell_length_c 18.279(4)
_cell_measurement_temperature 173(2)
_cell_measurement_theta_max 27.48
_cell_measurement_theta_min 2.27
_cell_volume 2697.7(10)
_computing_cell_refinement 'SMART v5.628 (Bruker-AXS, 1997-2002)'
_computing_data_collection 'SMART v5.628 (Bruker-AXS, 1997-2002)'
_computing_data_reduction
;
SAINT v7.06A (Bruker-AXS, 1997-2003) & SHELXTL v6.14 (Bruker-AXS, 2003)
;
_computing_molecular_graphics 'SHELXTL (Bruker, 2001)'
_computing_publication_material 'SHELXTL (Bruker, 2001)'
_computing_structure_refinement 'SHELXTL (Bruker, 2001)'
_computing_structure_solution 'SHELXTL (Bruker, 2001)'
_diffrn_ambient_temperature 100
_diffrn_detector 'CCD plate'
_diffrn_detector_area_resol_mean 8.366
_diffrn_detector_type 'Bruker-AXS SMART APEX'
_diffrn_measured_fraction_theta_full 1.000
_diffrn_measured_fraction_theta_max 1.000
_diffrn_measurement_details 'frames, 0.3\% width'
_diffrn_measurement_device 'three-circle diffractometer'
_diffrn_measurement_device_type 'Bruker-AXS D8'
_diffrn_measurement_method '\w scans'
_diffrn_measurement_specimen_support 'glass fibre'
_diffrn_radiation_collimation monocap
_diffrn_radiation_monochromator graphite
_diffrn_radiation_probe x-ray
_diffrn_radiation_type 'Mo K\a'
_diffrn_radiation_wavelength 0.71074
_diffrn_reflns_av_R_equivalents 0.0272
_diffrn_reflns_av_sigmaI/netI 0.0229
_diffrn_reflns_limit_h_max 19
_diffrn_reflns_limit_h_min -19
_diffrn_reflns_limit_k_max 13
_diffrn_reflns_limit_k_min -13
_diffrn_reflns_limit_l_max 23
_diffrn_reflns_limit_l_min -23
_diffrn_reflns_number 30316
_diffrn_reflns_theta_full 27.48
_diffrn_reflns_theta_max 27.48
_diffrn_reflns_theta_min 1.62
_diffrn_source 'sealed X-ray tube'
_diffrn_source_current 40
_diffrn_source_power 2
_diffrn_source_target Mo
_diffrn_source_voltage 50
_diffrn_standards_decay_% 0
_exptl_absorpt_coefficient_mu 5.631
_exptl_absorpt_correction_T_max 0.259
_exptl_absorpt_correction_T_min 0.225
_exptl_absorpt_correction_type multi-scan
_exptl_absorpt_process_details 'SADABS v2.1 (Sheldrick, 2003)'
_exptl_crystal_colour colourless
_exptl_crystal_density_diffrn 1.755
_exptl_crystal_density_method 'not measured'
_exptl_crystal_description block
_exptl_crystal_F_000 1384
_exptl_crystal_size_max 0.28
_exptl_crystal_size_mid 0.27
_exptl_crystal_size_min 0.24
_refine_diff_density_max 1.156
_refine_diff_density_min -0.455
_refine_diff_density_rms 0.128
_refine_ls_extinction_method none
_refine_ls_goodness_of_fit_ref 1.029
_refine_ls_hydrogen_treatment constr
_refine_ls_matrix_type full
_refine_ls_number_parameters 300
_refine_ls_number_reflns 6189
_refine_ls_number_restraints 0
_refine_ls_restrained_S_all 1.029
_refine_ls_R_factor_all 0.0227
_refine_ls_R_factor_gt 0.0202
_refine_ls_shift/su_max 0.004
_refine_ls_shift/su_mean 0.000
_refine_ls_structure_factor_coef Fsqd
_refine_ls_weighting_details 'calc w=1/[\s^2^(Fo^2^)+(0.0440P)^2^+0.5581P] where P=(Fo^2^+2Fc^2^)/3'
_refine_ls_weighting_scheme calc
_refine_ls_wR_factor_gt 0.0562
_refine_ls_wR_factor_ref 0.0635
_reflns_number_gt 5803
_reflns_number_total 6189
_reflns_threshold_expression >2\s(I)
_cod_data_source_file b612039n.txt
_cod_data_source_block 3
_cod_depositor_comments
;
The following automatic conversions were performed:
'_symmetry_cell_setting' value 'Monoclinic' changed to 'monoclinic'
according to '/home/saulius/struct/CIF-dictionaries/cif_core.dic'
dictionary named 'cif_core.dic' version 2.4.1 from
2010-06-29.

'_diffrn_radiation_probe' value 'X-ray' changed to 'x-ray'
according to '/home/saulius/struct/CIF-dictionaries/cif_core.dic'
dictionary named 'cif_core.dic' version 2.4.1 from 2010-06-29.

Automatic conversion script
Id: cif_fix_enum 1527 2010-12-29 10:47:43Z saulius 
;
_cod_original_cell_volume 2697.6(10)
_cod_original_sg_symbol_H-M 'P 21/n'
_cod_database_code 7004867

loop_
_symmetry_equiv_pos_as_xyz
'x, y, z'
'-x+1/2, y+1/2, -z+1/2'
'-x, -y, -z'
'x-1/2, -y-1/2, z-1/2'

loop_
_atom_site_label
_atom_site_type_symbol
_atom_site_fract_x
_atom_site_fract_y
_atom_site_fract_z
_atom_site_U_iso_or_equiv
_atom_site_adp_type
_atom_site_occupancy
_atom_site_symmetry_multiplicity
_atom_site_calc_flag
_atom_site_refinement_flags
_atom_site_disorder_assembly
_atom_site_disorder_group
C12 C 0.4067(2) 1.1473(3) 0.75153(17) 0.0235(6) Uani 1 1 d . . .
H12 H 0.3583 1.1105 0.7719 0.028 Uiso 1 1 calc R . .
Pt1 Pt 0.524689(7) 0.803057(9) 0.839031(5) 0.01376(5) Uani 1 1 d . . .
P2 P 0.58794(5) 0.73658(7) 0.95826(4) 0.01353(13) Uani 1 1 d . . .
Cl1 Cl 0.41498(5) 0.62047(7) 0.82888(4) 0.02286(15) Uani 1 1 d . . .
P1 P 0.45129(5) 0.88521(7) 0.72607(4) 0.01536(14) Uani 1 1 d . . .
C20 C 0.66190(18) 0.8555(3) 1.01589(14) 0.0144(5) Uani 1 1 d . . .
C13 C 0.32913(19) 0.8552(3) 0.70650(17) 0.0223(6) Uani 1 1 d . . .
H13A H 0.3018 0.8974 0.6591 0.033 Uiso 1 1 calc R . .
H13B H 0.3020 0.8928 0.7466 0.033 Uiso 1 1 calc R . .
H13C H 0.3176 0.7594 0.7032 0.033 Uiso 1 1 calc R . .
C26 C 0.5015(2) 0.6981(3) 1.01204(18) 0.0202(6) Uani 1 1 d . . .
H26A H 0.4672 0.6195 0.9910 0.030 Uiso 1 1 calc R . .
H26B H 0.4598 0.7736 1.0104 0.030 Uiso 1 1 calc R . .
H26C H 0.5307 0.6803 1.0639 0.030 Uiso 1 1 calc R . .
C14 C 0.65718(18) 0.5888(3) 0.96143(16) 0.0165(5) Uani 1 1 d . . .
C7 C 0.4621(2) 1.0645(3) 0.71784(15) 0.0194(6) Uani 1 1 d . . .
C5 C 0.4738(2) 0.8029(3) 0.51125(18) 0.0250(7) Uani 1 1 d . . .
H5 H 0.4494 0.8359 0.4628 0.030 Uiso 1 1 calc R . .
C2 C 0.5465(2) 0.7069(3) 0.65304(18) 0.0199(6) Uani 1 1 d . . .
H2 H 0.5722 0.6751 0.7015 0.024 Uiso 1 1 calc R . .
C21 C 0.75556(19) 0.8534(3) 1.01805(16) 0.0190(6) Uani 1 1 d . . .
H21 H 0.7811 0.7863 0.9919 0.023 Uiso 1 1 calc R . .
C25 C 0.62517(19) 0.9554(3) 1.05402(15) 0.0183(5) Uani 1 1 d . . .
H25 H 0.5615 0.9570 1.0535 0.022 Uiso 1 1 calc R . .
C1 C 0.4880(2) 0.8151(3) 0.64508(17) 0.0174(6) Uani 1 1 d . . .
C4 C 0.5308(2) 0.6934(3) 0.51994(19) 0.0262(7) Uani 1 1 d . . .
H4 H 0.5448 0.6510 0.4771 0.031 Uiso 1 1 calc R . .
C6 C 0.4524(2) 0.8644(3) 0.57392(16) 0.0206(6) Uani 1 1 d . . .
H6 H 0.4137 0.9401 0.5683 0.025 Uiso 1 1 calc R . .
C8 C 0.5325(2) 1.1192(3) 0.68832(16) 0.0235(6) Uani 1 1 d . . .
H8 H 0.5708 1.0634 0.6659 0.028 Uiso 1 1 calc R . .
C22 C 0.81182(19) 0.9485(3) 1.05818(17) 0.0230(6) Uani 1 1 d . . .
H22 H 0.8759 0.9448 1.0605 0.028 Uiso 1 1 calc R . .
C19 C 0.6823(2) 0.5392(3) 0.89713(18) 0.0289(7) Uani 1 1 d . . .
H19 H 0.6644 0.5838 0.8508 0.035 Uiso 1 1 calc R . .
C9 C 0.5473(2) 1.2565(3) 0.69138(18) 0.0282(7) Uani 1 1 d . . .
H9 H 0.5947 1.2941 0.6701 0.034 Uiso 1 1 calc R . .
C23 C 0.7749(2) 1.0489(3) 1.09497(16) 0.0224(6) Uani 1 1 d . . .
H23 H 0.8135 1.1150 1.1216 0.027 Uiso 1 1 calc R . .
C15 C 0.68557(19) 0.5227(3) 1.02938(16) 0.0204(6) Uani 1 1 d . . .
H15 H 0.6698 0.5572 1.0736 0.024 Uiso 1 1 calc R . .
C3 C 0.5677(2) 0.6444(3) 0.59052(18) 0.0253(6) Uani 1 1 d . . .
H3 H 0.6070 0.5693 0.5960 0.030 Uiso 1 1 calc R . .
Cl3 Cl 0.62710(5) 1.09796(7) 0.87959(4) 0.02579(16) Uani 1 1 d . . .
Cl2 Cl 0.72067(5) 0.89596(9) 0.80314(5) 0.03502(19) Uani 1 1 d . . .
C11 C 0.4225(3) 1.2827(3) 0.75522(19) 0.0291(7) Uani 1 1 d . . .
H11 H 0.3848 1.3386 0.7783 0.035 Uiso 1 1 calc R . .
C24 C 0.6814(2) 1.0528(3) 1.09291(16) 0.0213(6) Uani 1 1 d . . .
H24 H 0.6559 1.1216 1.1179 0.026 Uiso 1 1 calc R . .
C10 C 0.4924(2) 1.3374(3) 0.72561(19) 0.0299(7) Uani 1 1 d . . .
H10 H 0.5030 1.4304 0.7287 0.036 Uiso 1 1 calc R . .
B1 B 0.6231(2) 0.9370(3) 0.84203(17) 0.0184(6) Uani 1 1 d . . .
C17 C 0.7602(2) 0.3582(3) 0.9688(2) 0.0320(8) Uani 1 1 d . . .
H17 H 0.7950 0.2788 0.9710 0.038 Uiso 1 1 calc R . .
C18 C 0.7341(3) 0.4232(4) 0.9016(2) 0.0384(9) Uani 1 1 d . . .
H18 H 0.7514 0.3886 0.8581 0.046 Uiso 1 1 calc R . .
C16 C 0.7366(2) 0.4072(3) 1.03236(19) 0.0254(6) Uani 1 1 d . . .
H16 H 0.7551 0.3620 1.0784 0.031 Uiso 1 1 calc R . .

loop_
_atom_site_aniso_label
_atom_site_aniso_U_11
_atom_site_aniso_U_22
_atom_site_aniso_U_33
_atom_site_aniso_U_23
_atom_site_aniso_U_13
_atom_site_aniso_U_12
C12 0.0256(15) 0.0225(15) 0.0217(15) 0.0023(12) 0.0028(12) 0.0057(12)
Pt1 0.01500(7) 0.01415(7) 0.01153(7) 0.00027(3) 0.00105(4) 0.00121(3)
P2 0.0138(3) 0.0135(3) 0.0125(3) 0.0004(3) 0.0007(3) 0.0015(3)
Cl1 0.0293(4) 0.0177(3) 0.0200(3) -0.0006(3) 0.0007(3) -0.0059(3)
P1 0.0166(3) 0.0165(3) 0.0122(3) 0.0013(3) 0.0008(3) 0.0005(3)
C20 0.0173(13) 0.0140(12) 0.0109(12) 0.0013(10) -0.0001(10) 0.0002(10)
C13 0.0162(14) 0.0307(16) 0.0183(14) 0.0023(12) -0.0006(11) 0.0001(12)
C26 0.0175(14) 0.0254(16) 0.0183(16) 0.0008(11) 0.0051(12) 0.0006(11)
C14 0.0126(12) 0.0149(12) 0.0209(14) -0.0011(11) 0.0005(10) 0.0017(10)
C7 0.0245(14) 0.0177(13) 0.0132(13) 0.0028(10) -0.0031(11) 0.0021(11)
C5 0.0274(17) 0.0308(18) 0.0165(16) -0.0003(11) 0.0032(13) -0.0070(12)
C2 0.0193(15) 0.0207(15) 0.0190(15) 0.0011(11) 0.0023(12) -0.0016(11)
C21 0.0193(14) 0.0150(13) 0.0218(15) 0.0012(11) 0.0016(11) 0.0030(11)
C25 0.0183(13) 0.0205(13) 0.0152(13) -0.0005(11) 0.0013(11) 0.0030(11)
C1 0.0188(14) 0.0180(14) 0.0154(13) -0.0018(10) 0.0037(11) -0.0055(10)
C4 0.0298(18) 0.0288(17) 0.0229(17) -0.0088(12) 0.0120(14) -0.0065(13)
C6 0.0216(14) 0.0211(14) 0.0183(14) 0.0005(11) 0.0024(11) -0.0019(12)
C8 0.0302(16) 0.0226(15) 0.0169(14) -0.0014(11) 0.0022(12) -0.0025(13)
C22 0.0152(13) 0.0223(14) 0.0291(16) 0.0019(12) -0.0016(12) -0.0007(11)
C19 0.0364(18) 0.0276(16) 0.0225(16) -0.0012(13) 0.0056(13) 0.0115(14)
C9 0.0337(18) 0.0264(17) 0.0234(16) 0.0036(13) 0.0023(13) -0.0068(14)
C23 0.0248(15) 0.0184(14) 0.0201(15) 0.0008(11) -0.0048(12) -0.0013(12)
C15 0.0185(14) 0.0191(14) 0.0212(15) 0.0003(11) -0.0021(11) -0.0018(11)
C3 0.0222(15) 0.0242(15) 0.0308(17) -0.0037(13) 0.0083(13) 0.0009(12)
Cl3 0.0336(4) 0.0208(3) 0.0218(4) -0.0010(3) 0.0025(3) -0.0054(3)
Cl2 0.0230(4) 0.0469(5) 0.0382(5) -0.0065(4) 0.0133(3) -0.0040(3)
C11 0.0368(19) 0.0248(16) 0.0234(17) -0.0002(13) 0.0000(14) 0.0093(14)
C24 0.0279(15) 0.0198(14) 0.0160(14) -0.0033(11) 0.0036(11) 0.0013(12)
C10 0.042(2) 0.0184(14) 0.0247(17) 0.0025(13) -0.0059(14) 0.0004(14)
B1 0.0179(15) 0.0243(16) 0.0120(14) 0.0032(12) 0.0003(12) 0.0038(12)
C17 0.0214(16) 0.0217(15) 0.051(2) -0.0026(15) 0.0012(14) 0.0099(13)
C18 0.047(2) 0.0343(19) 0.036(2) -0.0097(15) 0.0136(17) 0.0146(17)
C16 0.0196(14) 0.0169(14) 0.0364(18) 0.0048(13) -0.0031(13) 0.0006(11)

loop_
_atom_type_symbol
_atom_type_description
_atom_type_scat_dispersion_real
_atom_type_scat_dispersion_imag
_atom_type_scat_source
C C 0.0033 0.0016 'International Tables Vol C Tables 4.2.6.8 and 6.1.1.4'
H H 0.0000 0.0000 'International Tables Vol C Tables 4.2.6.8 and 6.1.1.4'
B B 0.0013 0.0007 'International Tables Vol C Tables 4.2.6.8 and 6.1.1.4'
P P 0.1023 0.0942 'International Tables Vol C Tables 4.2.6.8 and 6.1.1.4'
Cl Cl 0.1484 0.1585 'International Tables Vol C Tables 4.2.6.8 and 6.1.1.4'
Pt Pt -1.7033 8.3905 'International Tables Vol C Tables 4.2.6.8 and 6.1.1.4'

loop_
_geom_angle_atom_site_label_1
_geom_angle_atom_site_label_2
_geom_angle_atom_site_label_3
_geom_angle
_geom_angle_site_symmetry_1
_geom_angle_site_symmetry_3
_geom_angle_publ_flag
C11 C12 C7 120.0(3) . . ?
C11 C12 H12 120.0 . . ?
C7 C12 H12 120.0 . . ?
B1 Pt1 P1 90.12(9) . . ?
B1 Pt1 P2 90.32(9) . . ?
P1 Pt1 P2 173.51(2) . . ?
B1 Pt1 Cl1 173.25(9) . . ?
P1 Pt1 Cl1 90.37(3) . . ?
P2 Pt1 Cl1 89.95(3) . . ?
C14 P2 C26 105.69(13) . . ?
C14 P2 C20 104.13(13) . . ?
C26 P2 C20 104.09(14) . . ?
C14 P2 Pt1 113.42(10) . . ?
C26 P2 Pt1 111.81(11) . . ?
C20 P2 Pt1 116.64(9) . . ?
C13 P1 C1 103.01(14) . . ?
C13 P1 C7 104.48(14) . . ?
C1 P1 C7 105.80(13) . . ?
C13 P1 Pt1 113.82(10) . . ?
C1 P1 Pt1 115.18(10) . . ?
C7 P1 Pt1 113.39(9) . . ?
C21 C20 C25 119.2(3) . . ?
C21 C20 P2 120.0(2) . . ?
C25 C20 P2 120.7(2) . . ?
P1 C13 H13A 109.5 . . ?
P1 C13 H13B 109.5 . . ?
H13A C13 H13B 109.5 . . ?
P1 C13 H13C 109.5 . . ?
H13A C13 H13C 109.5 . . ?
H13B C13 H13C 109.5 . . ?
P2 C26 H26A 109.5 . . ?
P2 C26 H26B 109.5 . . ?
H26A C26 H26B 109.5 . . ?
P2 C26 H26C 109.5 . . ?
H26A C26 H26C 109.5 . . ?
H26B C26 H26C 109.5 . . ?
C19 C14 C15 119.5(3) . . ?
C19 C14 P2 120.9(2) . . ?
C15 C14 P2 119.5(2) . . ?
C8 C7 C12 119.5(3) . . ?
C8 C7 P1 120.8(2) . . ?
C12 C7 P1 119.0(2) . . ?
C4 C5 C6 119.6(3) . . ?
C4 C5 H5 120.2 . . ?
C6 C5 H5 120.2 . . ?
C1 C2 C3 120.5(3) . . ?
C1 C2 H2 119.7 . . ?
C3 C2 H2 119.7 . . ?
C22 C21 C20 120.5(3) . . ?
C22 C21 H21 119.8 . . ?
C20 C21 H21 119.8 . . ?
C24 C25 C20 120.4(3) . . ?
C24 C25 H25 119.8 . . ?
C20 C25 H25 119.8 . . ?
C2 C1 C6 119.7(3) . . ?
C2 C1 P1 120.2(2) . . ?
C6 C1 P1 120.0(2) . . ?
C5 C4 C3 120.9(3) . . ?
C5 C4 H4 119.5 . . ?
C3 C4 H4 119.5 . . ?
C5 C6 C1 120.0(3) . . ?
C5 C6 H6 120.0 . . ?
C1 C6 H6 120.0 . . ?
C7 C8 C9 120.2(3) . . ?
C7 C8 H8 119.9 . . ?
C9 C8 H8 119.9 . . ?
C21 C22 C23 120.2(3) . . ?
C21 C22 H22 119.9 . . ?
C23 C22 H22 119.9 . . ?
C14 C19 C18 119.2(3) . . ?
C14 C19 H19 120.4 . . ?
C18 C19 H19 120.4 . . ?
C10 C9 C8 119.7(3) . . ?
C10 C9 H9 120.2 . . ?
C8 C9 H9 120.2 . . ?
C22 C23 C24 119.9(3) . . ?
C22 C23 H23 120.0 . . ?
C24 C23 H23 120.0 . . ?
C16 C15 C14 120.2(3) . . ?
C16 C15 H15 119.9 . . ?
C14 C15 H15 119.9 . . ?
C4 C3 C2 119.2(3) . . ?
C4 C3 H3 120.4 . . ?
C2 C3 H3 120.4 . . ?
C10 C11 C12 120.6(3) . . ?
C10 C11 H11 119.7 . . ?
C12 C11 H11 119.7 . . ?
C23 C24 C25 119.8(3) . . ?
C23 C24 H24 120.1 . . ?
C25 C24 H24 120.1 . . ?
C11 C10 C9 120.0(3) . . ?
C11 C10 H10 120.0 . . ?
C9 C10 H10 120.0 . . ?
Cl3 B1 Cl2 113.57(18) . . ?
Cl3 B1 Pt1 127.27(17) . . ?
Cl2 B1 Pt1 119.16(18) . . ?
C16 C17 C18 120.6(3) . . ?
C16 C17 H17 119.7 . . ?
C18 C17 H17 119.7 . . ?
C17 C18 C19 120.5(3) . . ?
C17 C18 H18 119.7 . . ?
C19 C18 H18 119.7 . . ?
C17 C16 C15 119.9(3) . . ?
C17 C16 H16 120.0 . . ?
C15 C16 H16 120.0 . . ?

loop_
_geom_bond_atom_site_label_1
_geom_bond_atom_site_label_2
_geom_bond_distance
_geom_bond_site_symmetry_2
_geom_bond_publ_flag
C12 C11 1.384(5) . ?
C12 C7 1.398(4) . ?
C12 H12 0.9500 . ?
Pt1 B1 1.988(3) . ?
Pt1 P1 2.2961(9) . ?
Pt1 P2 2.3005(9) . ?
Pt1 Cl1 2.4461(8) . ?
P2 C14 1.807(3) . ?
P2 C26 1.810(3) . ?
P2 C20 1.821(3) . ?
P1 C13 1.815(3) . ?
P1 C1 1.818(3) . ?
P1 C7 1.821(3) . ?
C20 C21 1.392(4) . ?
C20 C25 1.395(4) . ?
C13 H13A 0.9800 . ?
C13 H13B 0.9800 . ?
C13 H13C 0.9800 . ?
C26 H26A 0.9800 . ?
C26 H26B 0.9800 . ?
C26 H26C 0.9800 . ?
C14 C19 1.394(4) . ?
C14 C15 1.400(4) . ?
C7 C8 1.386(4) . ?
C5 C4 1.383(4) . ?
C5 C6 1.393(4) . ?
C5 H5 0.9500 . ?
C2 C1 1.386(4) . ?
C2 C3 1.394(4) . ?
C2 H2 0.9500 . ?
C21 C22 1.387(4) . ?
C21 H21 0.9500 . ?
C25 C24 1.393(4) . ?
C25 H25 0.9500 . ?
C1 C6 1.397(4) . ?
C4 C3 1.392(5) . ?
C4 H4 0.9500 . ?
C6 H6 0.9500 . ?
C8 C9 1.399(5) . ?
C8 H8 0.9500 . ?
C22 C23 1.387(4) . ?
C22 H22 0.9500 . ?
C19 C18 1.395(4) . ?
C19 H19 0.9500 . ?
C9 C10 1.388(5) . ?
C9 H9 0.9500 . ?
C23 C24 1.391(4) . ?
C23 H23 0.9500 . ?
C15 C16 1.386(4) . ?
C15 H15 0.9500 . ?
C3 H3 0.9500 . ?
Cl3 B1 1.757(3) . ?
Cl2 B1 1.789(3) . ?
C11 C10 1.381(5) . ?
C11 H11 0.9500 . ?
C24 H24 0.9500 . ?
C10 H10 0.9500 . ?
C17 C16 1.371(5) . ?
C17 C18 1.378(5) . ?
C17 H17 0.9500 . ?
C18 H18 0.9500 . ?
C16 H16 0.9500 . ?
